data_1557466
loop_
_publ_author_name
'Zhao, Juanjuan'
'Hu, Haibo'
'Wu, Mingzai'

_publ_section_title
;
 N-Doped-carbon/cobalt-nanoparticle/N-doped-carbon multi-layer sandwich
 nanohybrids derived from cobalt MOFs having 3D molecular structures as
 bifunctional electrocatalysts for on-chip solid-state Zn-air batteries.
;
_journal_issue 6
_journal_name_full Nanoscale
_journal_page_first 3750
_journal_page_last 3762
_journal_paper_doi 10.1039/c9nr09779a
_journal_volume 12
_journal_year 2020
_chemical_formula_sum 'C48 H16 Co3 O24'
_chemical_formula_weight 1153.40
_space_group_IT_number 122
_space_group_name_Hall 'I -4 2bw'
_space_group_name_H-M_alt 'I -4 2 d'
_symmetry_cell_setting tetragonal
_symmetry_space_group_name_H-M 'I -4 2 d'
_atom_sites_solution_hydrogens geom
_atom_sites_solution_primary direct
_atom_sites_solution_secondary difmap
_audit_creation_method SHELXL-97
_audit_update_record
;
2019-11-08 deposited with the CCDC.	2020-01-06 downloaded from the CCDC.
;
_cell_angle_alpha 90.00
_cell_angle_beta 90.00
_cell_angle_gamma 90.00
_cell_formula_units_Z 4
_cell_length_a 28.0519(10)
_cell_length_b 28.0519(10)
_cell_length_c 9.7811(7)
_cell_measurement_reflns_used 9407
_cell_measurement_temperature 293(2)
_cell_measurement_theta_max 24.853
_cell_measurement_theta_min 3.014
_cell_volume 7696.8(7)
_computing_structure_refinement 'SHELXL-97 (Sheldrick, 1997)'
_computing_structure_solution 'SHELXS-97 (Sheldrick, 1990)'
_diffrn_ambient_temperature 293(2)
_diffrn_measured_fraction_theta_full 0.997
_diffrn_measured_fraction_theta_max 0.997
_diffrn_measurement_device_type 'Rigaku Saturn724 CCD'
_diffrn_radiation_monochromator graphite
_diffrn_radiation_source 'fine-focus sealed tube'
_diffrn_radiation_type MoK\a
_diffrn_radiation_wavelength 0.71073
_diffrn_reflns_av_R_equivalents 0.0905
_diffrn_reflns_av_sigmaI/netI 0.0317
_diffrn_reflns_limit_h_max 33
_diffrn_reflns_limit_h_min -32
_diffrn_reflns_limit_k_max 33
_diffrn_reflns_limit_k_min -33
_diffrn_reflns_limit_l_max 11
_diffrn_reflns_limit_l_min -11
_diffrn_reflns_number 50058
_diffrn_reflns_theta_full 25.00
_diffrn_reflns_theta_max 25.00
_diffrn_reflns_theta_min 3.01
_exptl_absorpt_coefficient_mu 0.695
_exptl_absorpt_correction_T_max 0.9342
_exptl_absorpt_correction_T_min 0.8723
_exptl_absorpt_correction_type multi-scan
_exptl_absorpt_process_details 'SADABS; Bruker, 2000'
_exptl_crystal_colour red
_exptl_crystal_density_diffrn 0.995
_exptl_crystal_density_method 'not measured'
_exptl_crystal_description block
_exptl_crystal_F_000 2308
_exptl_crystal_size_max 0.501
_exptl_crystal_size_mid 0.288
_exptl_crystal_size_min 0.274
_platon_squeeze_details
;
;
_refine_diff_density_max 0.386
_refine_diff_density_min -0.310
_refine_diff_density_rms 0.066
_refine_ls_abs_structure_details 'Flack H D (1983), Acta Cryst. A39, 876-881'
_refine_ls_abs_structure_Flack 0.06(2)
_refine_ls_extinction_method none
_refine_ls_goodness_of_fit_ref 1.091
_refine_ls_hydrogen_treatment mixed
_refine_ls_matrix_type full
_refine_ls_number_parameters 181
_refine_ls_number_reflns 3409
_refine_ls_number_restraints 36
_refine_ls_restrained_S_all 1.097
_refine_ls_R_factor_all 0.0533
_refine_ls_R_factor_gt 0.0477
_refine_ls_shift/su_max 0.000
_refine_ls_shift/su_mean 0.000
_refine_ls_structure_factor_coef Fsqd
_refine_ls_weighting_details 'calc w=1/[\s^2^(Fo^2^)+(0.0678P)^2^+6.7022P] where P=(Fo^2^+2Fc^2^)/3'
_refine_ls_weighting_scheme calc
_refine_ls_wR_factor_gt 0.1184
_refine_ls_wR_factor_ref 0.1213
_reflns_number_gt 3144
_reflns_number_total 3409
_reflns_threshold_expression >2sigma(I)
_cod_data_source_file c9nr09779a5.cif
_cod_data_source_block 111
_cod_original_sg_symbol_H-M I-42d
_cod_database_code 1557466

loop_
_symmetry_equiv_pos_as_xyz
'x, y, z'
'y, -x, -z'
'x, -y+1/2, -z+1/4'
'-x, -y, z'
'y, x+1/2, z+1/4'
'-y+1/2, -x, z+3/4'
'-y, x, -z'
'-x, y+1/2, -z+1/4'
'x+1/2, y+1/2, z+1/2'
'y+1/2, -x+1/2, -z+1/2'
'x+1/2, -y+1, -z+3/4'
'-x+1/2, -y+1/2, z+1/2'
'y+1/2, x+1, z+3/4'
'-y+1, -x+1/2, z+5/4'
'-y+1/2, x+1/2, -z+1/2'
'-x+1/2, y+1, -z+3/4'

loop_
_atom_site_label
_atom_site_type_symbol
_atom_site_fract_x
_atom_site_fract_y
_atom_site_fract_z
_atom_site_U_iso_or_equiv
_atom_site_adp_type
_atom_site_occupancy
_atom_site_symmetry_multiplicity
_atom_site_calc_flag
_atom_site_refinement_flags
_atom_site_disorder_assembly
_atom_site_disorder_group
Co1 Co 0.5000 0.5000 0.0000 0.0361(2) Uani 1 4 d S . .
Co2 Co 0.36524(2) 0.7500 0.6250 0.0395(2) Uani 1 2 d S . .
O1 O 0.50585(10) 0.56060(9) 0.0984(3) 0.0579(8) Uani 1 1 d . B .
O3 O 0.39108(12) 0.69784(11) 0.4971(4) 0.0699(8) Uani 1 1 d . A .
O5B O 0.3302(5) 0.7984(6) 0.5098(16) 0.076(2) Uani 0.494(19) 1 d PU A 2
C3 C 0.52030(14) 0.65535(13) 0.1644(4) 0.0471(9) Uani 1 1 d . . .
H3 H 0.5420 0.6406 0.1062 0.056 Uiso 1 1 calc R . .
C2 C 0.48118(14) 0.62959(13) 0.2132(4) 0.0482(9) Uani 1 1 d . B .
C1 C 0.47505(16) 0.57796(15) 0.1721(5) 0.0581(11) Uani 1 1 d . . .
O2B O 0.4365(6) 0.5582(6) 0.1893(13) 0.076(3) Uani 0.554(13) 1 d PU B 2
O4 O 0.42772(14) 0.76570(12) 0.4653(4) 0.0906(12) Uani 1 1 d . A .
C5 C 0.49374(14) 0.72420(13) 0.2862(4) 0.0490(9) Uani 1 1 d . . .
H5 H 0.4973 0.7562 0.3090 0.059 Uiso 1 1 calc R . .
C7 C 0.44937(15) 0.65151(14) 0.2991(4) 0.0516(10) Uani 1 1 d . . .
H7 H 0.4234 0.6345 0.3325 0.062 Uiso 1 1 calc R B .
C10 C 0.27222(14) 0.84164(15) 0.4088(5) 0.0613(12) Uani 1 1 d . . .
C4 C 0.52729(13) 0.70208(13) 0.2006(4) 0.0449(9) Uani 1 1 d . . .
C6 C 0.45545(15) 0.69861(13) 0.3367(4) 0.0499(10) Uani 1 1 d . A .
C12 C 0.27210(12) 0.92931(13) 0.4077(4) 0.0448(9) Uani 1 1 d . . .
C8 C 0.42226(17) 0.72246(16) 0.4367(5) 0.0609(11) Uani 1 1 d . . .
C11 C 0.29240(14) 0.88525(15) 0.4387(5) 0.0553(10) Uani 1 1 d . . .
H11 H 0.3218 0.8853 0.4829 0.066 Uiso 1 1 calc R . .
C9 C 0.29638(18) 0.79766(19) 0.4442(6) 0.0756(15) Uani 1 1 d . . .
O6B O 0.2883(5) 0.7601(4) 0.3873(16) 0.133(4) Uani 0.554(13) 1 d PU A 2
O6A O 0.3165(7) 0.7712(5) 0.333(2) 0.133(4) Uani 0.446(13) 1 d PU A 1
O2A O 0.4446(8) 0.5530(8) 0.2436(16) 0.076(3) Uani 0.446(13) 1 d PU B 1
O5A O 0.3175(5) 0.7951(6) 0.5534(16) 0.076(2) Uani 0.506(19) 1 d PU A 1

loop_
_atom_site_aniso_label
_atom_site_aniso_U_11
_atom_site_aniso_U_22
_atom_site_aniso_U_33
_atom_site_aniso_U_23
_atom_site_aniso_U_13
_atom_site_aniso_U_12
Co1 0.0274(3) 0.0274(3) 0.0536(6) 0.000 0.000 0.000
Co2 0.0402(4) 0.0317(4) 0.0466(4) -0.0009(3) 0.000 0.000
O1 0.0529(15) 0.0345(13) 0.086(2) -0.0179(14) 0.0103(16) -0.0080(12)
O3 0.077(2) 0.0590(18) 0.074(2) -0.0014(16) 0.0289(18) 0.0079(16)
O5B 0.066(5) 0.088(3) 0.073(5) 0.024(4) 0.003(4) 0.021(4)
C3 0.050(2) 0.0336(18) 0.057(2) -0.0037(17) 0.0028(18) -0.0044(16)
C2 0.049(2) 0.043(2) 0.053(2) -0.0037(18) 0.0106(17) -0.0082(17)
C1 0.062(3) 0.043(2) 0.069(3) -0.007(2) 0.009(2) -0.003(2)
O2B 0.086(6) 0.062(4) 0.079(8) -0.014(6) 0.029(6) -0.037(4)
O4 0.110(3) 0.062(2) 0.100(3) -0.030(2) 0.028(2) 0.0122(19)
C5 0.058(2) 0.0351(18) 0.054(2) -0.0047(16) -0.0008(19) 0.0045(17)
C7 0.053(2) 0.052(2) 0.050(2) -0.0029(19) 0.0132(19) -0.0027(19)
C10 0.043(2) 0.054(2) 0.087(3) -0.001(2) -0.024(2) -0.0024(19)
C4 0.045(2) 0.0373(19) 0.053(2) 0.0025(17) -0.0006(17) -0.0008(15)
C6 0.061(2) 0.044(2) 0.045(2) -0.0055(17) 0.0063(18) 0.0068(18)
C12 0.0314(16) 0.052(2) 0.051(2) -0.0049(17) 0.0026(15) -0.0004(15)
C8 0.067(3) 0.055(3) 0.060(2) -0.002(2) -0.007(2) 0.013(2)
C11 0.035(2) 0.059(2) 0.071(3) 0.001(2) -0.0164(19) 0.0013(18)
C9 0.062(3) 0.064(3) 0.100(4) -0.007(3) -0.037(3) -0.008(2)
O6B 0.160(9) 0.085(5) 0.154(9) -0.018(5) -0.064(7) 0.019(6)
O6A 0.160(9) 0.085(5) 0.154(9) -0.018(5) -0.064(7) 0.019(6)
O2A 0.086(6) 0.062(4) 0.079(8) -0.014(6) 0.029(6) -0.037(4)
O5A 0.066(5) 0.088(3) 0.073(5) 0.024(4) 0.003(4) 0.021(4)

loop_
_atom_type_symbol
_atom_type_description
_atom_type_scat_dispersion_real
_atom_type_scat_dispersion_imag
_atom_type_scat_source
C C 0.0033 0.0016 'International Tables Vol C Tables 4.2.6.8 and 6.1.1.4'
H H 0.0000 0.0000 'International Tables Vol C Tables 4.2.6.8 and 6.1.1.4'
Co Co 0.3494 0.9721 'International Tables Vol C Tables 4.2.6.8 and 6.1.1.4'
O O 0.0106 0.0060 'International Tables Vol C Tables 4.2.6.8 and 6.1.1.4'

loop_
_geom_angle_atom_site_label_1
_geom_angle_atom_site_label_2
_geom_angle_atom_site_label_3
_geom_angle
_geom_angle_site_symmetry_1
_geom_angle_site_symmetry_3
_geom_angle_publ_flag
O1 Co1 O1 103.95(8) 2_565 . ?
O1 Co1 O1 103.95(8) 2_565 4_665 ?
O1 Co1 O1 121.20(18) . 4_665 ?
O1 Co1 O1 121.20(18) 2_565 7_655 ?
O1 Co1 O1 103.95(8) . 7_655 ?
O1 Co1 O1 103.95(8) 4_665 7_655 ?
O5A Co2 O5A 94.3(9) . 3_566 ?
O5A Co2 O5B 16.2(4) . . ?
O5A Co2 O5B 107.3(7) 3_566 . ?
O5A Co2 O5B 107.3(7) . 3_566 ?
O5A Co2 O5B 16.2(4) 3_566 3_566 ?
O5B Co2 O5B 121.7(9) . 3_566 ?
O5A Co2 O3 90.0(5) . 3_566 ?
O5A Co2 O3 118.7(5) 3_566 3_566 ?
O5B Co2 O3 91.9(5) . 3_566 ?
O5B Co2 O3 108.1(5) 3_566 3_566 ?
O5A Co2 O3 118.7(5) . . ?
O5A Co2 O3 90.0(5) 3_566 . ?
O5B Co2 O3 108.1(5) . . ?
O5B Co2 O3 91.9(5) 3_566 . ?
O3 Co2 O3 138.7(2) 3_566 . ?
O5A Co2 O4 148.2(5) . 3_566 ?
O5A Co2 O4 98.5(5) 3_566 3_566 ?
O5B Co2 O4 147.8(5) . 3_566 ?
O5B Co2 O4 82.5(5) 3_566 3_566 ?
O3 Co2 O4 58.32(12) 3_566 3_566 ?
O3 Co2 O4 90.47(14) . 3_566 ?
O5A Co2 O4 98.5(5) . . ?
O5A Co2 O4 148.2(5) 3_566 . ?
O5B Co2 O4 82.5(5) . . ?
O5B Co2 O4 147.8(5) 3_566 . ?
O3 Co2 O4 90.47(14) 3_566 . ?
O3 Co2 O4 58.32(12) . . ?
O4 Co2 O4 85.6(2) 3_566 . ?
C1 O1 Co1 125.0(3) . . ?
C8 O3 Co2 98.0(3) . . ?
C9 O5B Co2 134.7(12) . . ?
C4 C3 C2 121.2(4) . . ?
C7 C2 C3 119.2(3) . . ?
C7 C2 C1 121.2(4) . . ?
C3 C2 C1 119.5(3) . . ?
O1 C1 O2B 121.5(9) . . ?
O1 C1 O2A 124.2(11) . . ?
O2B C1 O2A 27.0(10) . . ?
O1 C1 C2 117.2(4) . . ?
O2B C1 C2 119.7(9) . . ?
O2A C1 C2 116.4(10) . . ?
C8 O4 Co2 83.0(3) . . ?
C6 C5 C4 120.3(3) . . ?
C2 C7 C6 120.7(4) . . ?
C11 C10 C10 117.5(2) . 16_545 ?
C11 C10 C9 120.8(4) . . ?
C10 C10 C9 121.7(2) 16_545 . ?
C3 C4 C5 118.7(4) . . ?
C3 C4 C12 120.8(3) . 6_664 ?
C5 C4 C12 120.3(3) . 6_664 ?
C7 C6 C5 119.8(4) . . ?
C7 C6 C8 121.4(4) . . ?
C5 C6 C8 118.8(4) . . ?
C11 C12 C12 117.6(2) . 16_545 ?
C11 C12 C4 117.9(3) . 14_564 ?
C12 C12 C4 124.5(2) 16_545 14_564 ?
O4 C8 O3 120.7(5) . . ?
O4 C8 C6 119.9(5) . . ?
O3 C8 C6 119.3(4) . . ?
C10 C11 C12 124.9(4) . . ?
O5B C9 O6B 115.3(11) . . ?
O5B C9 O5A 27.3(7) . . ?
O6B C9 O5A 116.0(10) . . ?
O5B C9 O6A 96.2(11) . . ?
O6B C9 O6A 43.5(8) . . ?
O5A C9 O6A 116.2(10) . . ?
O5B C9 C10 120.4(9) . . ?
O6B C9 C10 122.9(7) . . ?
O5A C9 C10 119.0(9) . . ?
O6A C9 C10 116.4(8) . . ?
C9 O5A Co2 132.6(11) . . ?

loop_
_geom_bond_atom_site_label_1
_geom_bond_atom_site_label_2
_geom_bond_distance
_geom_bond_site_symmetry_2
_geom_bond_publ_flag
Co1 O1 1.960(2) 2_565 ?
Co1 O1 1.960(2) . ?
Co1 O1 1.960(2) 4_665 ?
Co1 O1 1.960(2) 7_655 ?
Co2 O5A 1.971(14) . ?
Co2 O5A 1.971(14) 3_566 ?
Co2 O5B 2.020(14) . ?
Co2 O5B 2.020(14) 3_566 ?
Co2 O3 2.057(3) 3_566 ?
Co2 O3 2.057(3) . ?
Co2 O4 2.389(4) 3_566 ?
Co2 O4 2.389(4) . ?
O1 C1 1.226(5) . ?
O3 C8 1.261(6) . ?
O5B C9 1.145(14) . ?
C3 C4 1.372(5) . ?
C3 C2 1.398(5) . ?
C2 C7 1.371(6) . ?
C2 C1 1.513(5) . ?
C1 O2B 1.227(17) . ?
C1 O2A 1.31(2) . ?
O4 C8 1.254(5) . ?
C5 C6 1.383(6) . ?
C5 C4 1.404(5) . ?
C7 C6 1.382(5) . ?
C10 C11 1.379(6) . ?
C10 C10 1.411(8) 16_545 ?
C10 C9 1.450(6) . ?
C4 C12 1.478(5) 6_664 ?
C6 C8 1.507(6) . ?
C12 C11 1.394(5) . ?
C12 C12 1.395(7) 16_545 ?
C12 C4 1.478(5) 14_564 ?
C9 O6B 1.214(13) . ?
C9 O5A 1.224(14) . ?
C9 O6A 1.43(2) . ?

loop_
_geom_torsion_atom_site_label_1
_geom_torsion_atom_site_label_2
_geom_torsion_atom_site_label_3
_geom_torsion_atom_site_label_4
_geom_torsion
_geom_torsion_site_symmetry_1
_geom_torsion_site_symmetry_2
_geom_torsion_site_symmetry_3
_geom_torsion_site_symmetry_4
_geom_torsion_publ_flag
O1 Co1 O1 C1 179.3(4) 2_565 . . . ?
O1 Co1 O1 C1 -64.6(3) 4_665 . . . ?
O1 Co1 O1 C1 51.6(3) 7_655 . . . ?
O5A Co2 O3 C8 82.5(6) . . . . ?
O5A Co2 O3 C8 177.4(6) 3_566 . . . ?
O5B Co2 O3 C8 69.2(6) . . . . ?
O5B Co2 O3 C8 -166.5(5) 3_566 . . . ?
O3 Co2 O3 C8 -46.0(3) 3_566 . . . ?
O4 Co2 O3 C8 -84.0(3) 3_566 . . . ?
O4 Co2 O3 C8 0.5(3) . . . . ?
O5A Co2 O5B C9 -68(3) . . . . ?
O5A Co2 O5B C9 -30.3(19) 3_566 . . . ?
O5B Co2 O5B C9 -38.6(15) 3_566 . . . ?
O3 Co2 O5B C9 -151.2(17) 3_566 . . . ?
O3 Co2 O5B C9 65.5(17) . . . . ?
O4 Co2 O5B C9 -172.2(10) 3_566 . . . ?
O4 Co2 O5B C9 118.6(17) . . . . ?
C4 C3 C2 C7 -0.1(6) . . . . ?
C4 C3 C2 C1 -179.3(4) . . . . ?
Co1 O1 C1 O2B -0.9(10) . . . . ?
Co1 O1 C1 O2A 31.1(11) . . . . ?
Co1 O1 C1 C2 -166.4(3) . . . . ?
C7 C2 C1 O1 -177.8(4) . . . . ?
C3 C2 C1 O1 1.4(6) . . . . ?
C7 C2 C1 O2B 16.5(10) . . . . ?
C3 C2 C1 O2B -164.4(8) . . . . ?
C7 C2 C1 O2A -13.9(12) . . . . ?
C3 C2 C1 O2A 165.2(10) . . . . ?
O5A Co2 O4 C8 -119.0(5) . . . . ?
O5A Co2 O4 C8 -6.3(10) 3_566 . . . ?
O5B Co2 O4 C8 -117.2(5) . . . . ?
O5B Co2 O4 C8 24.4(10) 3_566 . . . ?
O3 Co2 O4 C8 150.9(3) 3_566 . . . ?
O3 Co2 O4 C8 -0.5(3) . . . . ?
O4 Co2 O4 C8 92.8(3) 3_566 . . . ?
C3 C2 C7 C6 0.5(6) . . . . ?
C1 C2 C7 C6 179.6(4) . . . . ?
C2 C3 C4 C5 -1.3(6) . . . . ?
C2 C3 C4 C12 175.0(4) . . . 6_664 ?
C6 C5 C4 C3 2.4(6) . . . . ?
C6 C5 C4 C12 -173.9(4) . . . 6_664 ?
C2 C7 C6 C5 0.6(6) . . . . ?
C2 C7 C6 C8 -176.8(4) . . . . ?
C4 C5 C6 C7 -2.1(6) . . . . ?
C4 C5 C6 C8 175.4(3) . . . . ?
Co2 O4 C8 O3 0.8(5) . . . . ?
Co2 O4 C8 C6 -174.8(4) . . . . ?
Co2 O3 C8 O4 -1.0(5) . . . . ?
Co2 O3 C8 C6 174.7(3) . . . . ?
C7 C6 C8 O4 -177.6(5) . . . . ?
C5 C6 C8 O4 5.0(7) . . . . ?
C7 C6 C8 O3 6.7(6) . . . . ?
C5 C6 C8 O3 -170.7(4) . . . . ?
C10 C10 C11 C12 0.3(9) 16_545 . . . ?
C9 C10 C11 C12 179.5(5) . . . . ?
C12 C12 C11 C10 0.4(8) 16_545 . . . ?
C4 C12 C11 C10 178.3(4) 14_564 . . . ?
Co2 O5B C9 O6B -33(2) . . . . ?
Co2 O5B C9 O5A 65(3) . . . . ?
Co2 O5B C9 O6A -74.1(17) . . . . ?
Co2 O5B C9 C10 160.3(11) . . . . ?
C11 C10 C9 O5B 8.0(13) . . . . ?
C10 C10 C9 O5B -172.9(11) 16_545 . . . ?
C11 C10 C9 O6B -157.5(12) . . . . ?
C10 C10 C9 O6B 21.6(15) 16_545 . . . ?
C11 C10 C9 O5A 39.5(12) . . . . ?
C10 C10 C9 O5A -141.4(10) 16_545 . . . ?
C11 C10 C9 O6A -107.5(10) . . . . ?
C10 C10 C9 O6A 71.6(12) 16_545 . . . ?
O5B C9 O5A Co2 -64(3) . . . . ?
O6B C9 O5A Co2 31(2) . . . . ?
O6A C9 O5A Co2 -17(2) . . . . ?
C10 C9 O5A Co2 -164.5(10) . . . . ?
O5A Co2 O5A C9 -87.5(15) 3_566 . . . ?
O5B Co2 O5A C9 57(3) . . . . ?
O5B Co2 O5A C9 -97.3(12) 3_566 . . . ?
O3 Co2 O5A C9 153.7(15) 3_566 . . . ?
O3 Co2 O5A C9 4.8(17) . . . . ?
O4 Co2 O5A C9 158.7(9) 3_566 . . . ?
O4 Co2 O5A C9 63.3(15) . . . . ?

loop_
_platon_squeeze_void_nr
_platon_squeeze_void_average_x
_platon_squeeze_void_average_y
_platon_squeeze_void_average_z
_platon_squeeze_void_volume
_platon_squeeze_void_count_electrons
_platon_squeeze_void_content
1 -0.006 -0.002 -0.001 3986 836 ' '
